data_4086752
loop_
_publ_author_name
'Natoli, Sean N.'
'Azbell, Tyler J.'
'Fanwick, Phillip E.'
'Zeller, Matthias'
'Ren, Tong'

_publ_section_title
;
 A Synthetic Approach to Cross-Conjugated Organometallic Complexes Based
 on geminal-Diethynylethene and CoIII(cyclam)
;
_journal_issue 20
_journal_name_full Organometallics
_journal_page_first 3594
_journal_paper_doi 10.1021/acs.organomet.6b00657
_journal_volume 35
_journal_year 2016
_chemical_formula_moiety '2(C35 H56 Co N4 Si), C F3 O3 S, Cl 0.88 O, 4(H2 O)'
_chemical_formula_sum 'C71 H120 Cl Co2 F3 N8 O7.88 S Si2'
_chemical_formula_weight 1510.32
_space_group_crystal_system monoclinic
_space_group_IT_number 13
_space_group_name_Hall '-P 2yac'
_space_group_name_H-M_alt 'P 1 2/n 1'
_symmetry_space_group_name_Hall '-P 2yac'
_symmetry_space_group_name_H-M 'P 1 2/n 1'
_atom_sites_solution_hydrogens mixed
_atom_sites_solution_primary direct
_atom_sites_solution_secondary difmap
_audit_creation_method SHELXL-2014/7
_cell_angle_alpha 90
_cell_angle_beta 98.582(2)
_cell_angle_gamma 90
_cell_formula_units_Z 2
_cell_length_a 8.5624(3)
_cell_length_b 17.2059(5)
_cell_length_c 27.3475(10)
_cell_measurement_reflns_used 34504
_cell_measurement_temperature 150(2)
_cell_measurement_theta_max 27.086
_cell_measurement_theta_min 2.411
_cell_volume 3983.8(2)
_computing_cell_refinement 'HKL3000 (Otwinowski & Minor, 1997)'
_computing_data_collection 'Nonius Collect (Nonius, 1998)'
_computing_data_reduction 'HKL3000 (Otwinowski & Minor, 1997)'
_computing_structure_refinement
;  
SHELXL-2014/7 (Sheldrick, 2014), 
SHELXLE Rev714 (H\"ubschle et al., 2011)
;
_computing_structure_solution 'SHELXS-97 (Sheldrick, 2008)'
_diffrn_ambient_temperature 150(2)
_diffrn_measured_fraction_theta_full 0.999
_diffrn_measured_fraction_theta_max 0.976
_diffrn_measurement_device_type 'Nonius Kappa CCD diffractometer'
_diffrn_measurement_method '\w and \f scans'
_diffrn_radiation_monochromator graphite
_diffrn_radiation_type MoK\a
_diffrn_radiation_wavelength 0.71073
_diffrn_reflns_av_R_equivalents 0.0586
_diffrn_reflns_av_unetI/netI 0.0665
_diffrn_reflns_Laue_measured_fraction_full 0.999
_diffrn_reflns_Laue_measured_fraction_max 0.976
_diffrn_reflns_limit_h_max 10
_diffrn_reflns_limit_h_min -10
_diffrn_reflns_limit_k_max 22
_diffrn_reflns_limit_k_min -21
_diffrn_reflns_limit_l_max 35
_diffrn_reflns_limit_l_min -25
_diffrn_reflns_number 34504
_diffrn_reflns_point_group_measured_fraction_full 0.999
_diffrn_reflns_point_group_measured_fraction_max 0.976
_diffrn_reflns_theta_full 25.242
_diffrn_reflns_theta_max 27.086
_diffrn_reflns_theta_min 2.411
_diffrn_source 'fine focus X-ray tube'
_exptl_absorpt_coefficient_mu 0.568
_exptl_absorpt_correction_T_max 0.905
_exptl_absorpt_correction_T_min 0.554
_exptl_absorpt_correction_type multi-scan
_exptl_absorpt_process_details 'SCALEPACK (Otwinowski & Minor, 1997)'
_exptl_crystal_colour yellow
_exptl_crystal_density_diffrn 1.259
_exptl_crystal_description plate
_exptl_crystal_F_000 1614
_exptl_crystal_size_max 0.550
_exptl_crystal_size_mid 0.340
_exptl_crystal_size_min 0.180
_refine_diff_density_max 0.417
_refine_diff_density_min -0.369
_refine_diff_density_rms 0.049
_refine_ls_extinction_method none
_refine_ls_goodness_of_fit_ref 1.077
_refine_ls_hydrogen_treatment mixed
_refine_ls_matrix_type full
_refine_ls_number_parameters 611
_refine_ls_number_reflns 8561
_refine_ls_number_restraints 262
_refine_ls_restrained_S_all 1.092
_refine_ls_R_factor_all 0.0948
_refine_ls_R_factor_gt 0.0495
_refine_ls_shift/su_max 0.001
_refine_ls_shift/su_mean 0.000
_refine_ls_structure_factor_coef Fsqd
_refine_ls_weighting_details 'w=1/[\s^2^(Fo^2^)+(0.0622P)^2^+0.5702P] where P=(Fo^2^+2Fc^2^)/3'
_refine_ls_weighting_scheme calc
_refine_ls_wR_factor_gt 0.1303
_refine_ls_wR_factor_ref 0.1421
_reflns_Friedel_coverage 0.000
_reflns_number_gt 5106
_reflns_number_total 8561
_reflns_threshold_expression 'I > 2\s(I)'
_cod_data_source_file om6b00657_si_002.cif
_cod_data_source_block 2b
_cod_depositor_comments 'Adding full bibliography for 4086750--4086755.cif.'
_cod_database_code 4086752
_shelx_shelxl_version_number 2014/7
_shelx_space_group_comment
;
The symmetry employed for this shelxl refinement is uniquely defined
by the following loop, which should always be used as a source of
symmetry information in preference to the above space-group names.
They are only intended as comments.
;
_shelx_estimated_absorpt_t_min 0.745
_shelx_estimated_absorpt_t_max 0.905

loop_
_space_group_symop_operation_xyz
'x, y, z'
'-x+1/2, y, -z+1/2'
'-x, -y, -z'
'x-1/2, -y, z-1/2'

loop_
_atom_site_label
_atom_site_type_symbol
_atom_site_fract_x
_atom_site_fract_y
_atom_site_fract_z
_atom_site_U_iso_or_equiv
_atom_site_adp_type
_atom_site_occupancy
_atom_site_site_symmetry_order
_atom_site_calc_flag
_atom_site_refinement_flags_posn
_atom_site_refinement_flags_adp
_atom_site_refinement_flags_occupancy
_atom_site_disorder_assembly
_atom_site_disorder_group
Co1 Co 0.67041(4) 0.70166(2) 0.40369(2) 0.04442(14) Uani 1 1 d . . . . .
Cl1 Cl 0.0000 0.5000 0.5000 0.0636(5) Uani 0.7080(19) 2 d DS U P A 1
O7 O -0.178(3) 0.4706(11) 0.5091(8) 0.084(4) Uani 0.1460(10) 1 d . U P B -2
O8 O 0.144(3) 0.4953(13) 0.4977(8) 0.081(3) Uani 0.1460(10) 1 d . U P B -2
O6 O 0.030(2) 0.5924(12) 0.5034(8) 0.083(4) Uani 0.1460(10) 1 d D U P C -3
Cl2 Cl 0.0331(14) 0.4419(7) 0.4972(4) 0.109(3) Uani 0.1460(10) 1 d . U P C -3
S1 S 0.2280(3) 0.86123(10) 0.26048(8) 0.0568(5) Uani 0.5 1 d . . P D -1
O3 O 0.2147(8) 0.8263(3) 0.2104(2) 0.0683(14) Uani 0.5 1 d . . P D -1
O4 O 0.1051(6) 0.8399(3) 0.28704(18) 0.0917(15) Uani 0.5 1 d . . P D -1
O5 O 0.3818(7) 0.8601(3) 0.2897(2) 0.0799(15) Uani 0.5 1 d . . P D -1
C38 C 0.1980(9) 0.9620(5) 0.2475(4) 0.076(3) Uani 0.5 1 d . . P D -1
F1 F 0.3041(12) 1.0044(7) 0.2154(4) 0.084(2) Uani 0.5 1 d . . P D -1
F2 F 0.0573(8) 0.9716(3) 0.2193(2) 0.133(2) Uani 0.5 1 d . . P D -1
F3 F 0.216(2) 0.9911(9) 0.2819(7) 0.188(8) Uani 0.5 1 d . . P D -1
O1 O 0.1564(3) 0.76502(18) 0.37344(11) 0.0917(8) Uani 1 1 d D . . . .
H1A H 0.125(5) 0.783(3) 0.3459(10) 0.138 Uiso 1 1 d D U . . .
H1B H 0.245(3) 0.783(3) 0.3851(15) 0.138 Uiso 1 1 d D U . . .
O2 O 0.2026(9) 0.6216(4) 0.4451(3) 0.0746(16) Uani 0.7080(19) 1 d D U P A 1
H2A H 0.151(6) 0.599(2) 0.4643(18) 0.112 Uiso 0.7080(19) 1 d D U P A 1
H2B H 0.185(10) 0.6686(16) 0.4396(16) 0.112 Uiso 0.7080(19) 1 d D U P A 1
O2B O 0.178(3) 0.6496(11) 0.4343(9) 0.090(4) Uani 0.2920(19) 1 d D U P A 2
H2C H 0.101(9) 0.624(6) 0.4429(17) 0.136 Uiso 0.2920(19) 1 d D U P A 2
H2D H 0.140(11) 0.678(5) 0.410(3) 0.136 Uiso 0.2920(19) 1 d D U P A 2
N1 N 0.7578(3) 0.66802(19) 0.47136(10) 0.0664(8) Uani 1 1 d D . . . .
H1 H 0.824(4) 0.6381(18) 0.4664(14) 0.080 Uiso 1 1 d D U . . .
N2 N 0.5066(3) 0.62174(14) 0.40661(10) 0.0560(7) Uani 1 1 d D . . . .
H2 H 0.428(3) 0.6436(17) 0.4119(12) 0.067 Uiso 1 1 d D U . . .
N3 N 0.8355(3) 0.78069(15) 0.40051(12) 0.0687(9) Uani 1 1 d D . . . .
H3 H 0.915(3) 0.7595(19) 0.3955(13) 0.082 Uiso 1 1 d D U . . .
N4 N 0.5838(3) 0.73451(15) 0.33597(9) 0.0604(7) Uani 1 1 d D . . . .
H4 H 0.509(3) 0.7638(17) 0.3345(13) 0.072 Uiso 1 1 d D U . . .
C1 C 0.5391(3) 0.77733(16) 0.43065(10) 0.0488(7) Uani 1 1 d . . . . .
C2 C 0.4627(3) 0.82480(16) 0.44974(10) 0.0443(6) Uani 1 1 d . . . . .
C3 C 0.3778(3) 0.88011(15) 0.47577(9) 0.0416(6) Uani 1 1 d . . . . .
C4 C 0.3576(3) 0.85832(15) 0.52513(10) 0.0436(6) Uani 1 1 d . . . . .
C5 C 0.3411(3) 0.83902(16) 0.56661(10) 0.0487(7) Uani 1 1 d . . . . .
C6 C 0.3243(3) 0.94870(16) 0.45610(10) 0.0492(7) Uani 1 1 d . . . . .
C7 C 0.3458(4) 0.97219(19) 0.40459(11) 0.0680(9) Uani 1 1 d . . . . .
H7A H 0.4149 1.0178 0.4061 0.102 Uiso 1 1 calc R U . . .
H7B H 0.2428 0.9849 0.3855 0.102 Uiso 1 1 calc R U . . .
H7C H 0.3936 0.9292 0.3886 0.102 Uiso 1 1 calc R U . . .
C8 C 0.2399(4) 1.00592(17) 0.48406(11) 0.0598(8) Uani 1 1 d . . . . .
H8A H 0.1296 1.0103 0.4683 0.090 Uiso 1 1 calc R U . . .
H8B H 0.2914 1.0568 0.4839 0.090 Uiso 1 1 calc R U . . .
H8C H 0.2433 0.9881 0.5182 0.090 Uiso 1 1 calc R U . . .
C9 C 0.8033(3) 0.62658(16) 0.37788(10) 0.0461(7) Uani 1 1 d . . . . .
C10 C 0.8844(3) 0.57800(16) 0.36238(10) 0.0472(7) Uani 1 1 d . . . . .
C11 C 0.9737(3) 0.51763(15) 0.34222(10) 0.0454(7) Uani 1 1 d . . . . .
C12 C 0.9744(4) 0.51184(16) 0.29115(11) 0.0536(7) Uani 1 1 d . . . . .
H12 H 0.9180 0.5490 0.2697 0.064 Uiso 1 1 calc R U . . .
C13 C 1.0552(4) 0.45349(17) 0.27164(11) 0.0597(8) Uani 1 1 d . . . . .
H13 H 1.0540 0.4505 0.2369 0.072 Uiso 1 1 calc R U . . .
C14 C 1.1381(4) 0.39916(17) 0.30217(12) 0.0616(8) Uani 1 1 d . . . . .
H14 H 1.1937 0.3587 0.2886 0.074 Uiso 1 1 calc R U . . .
C15 C 1.1397(4) 0.40396(17) 0.35286(11) 0.0568(8) Uani 1 1 d . . . . .
H15 H 1.1966 0.3666 0.3740 0.068 Uiso 1 1 calc R U . . .
C16 C 1.0596(3) 0.46236(16) 0.37266(10) 0.0500(7) Uani 1 1 d . . . . .
H16 H 1.0626 0.4653 0.4075 0.060 Uiso 1 1 calc R U . . .
C17 C 0.3222(5) 0.6531(2) 0.59205(15) 0.0877(12) Uani 1 1 d . . . . .
H17A H 0.4362 0.6494 0.6033 0.132 Uiso 1 1 calc R U . . .
H17B H 0.3035 0.6747 0.5585 0.132 Uiso 1 1 calc R U . . .
H17C H 0.2749 0.6012 0.5920 0.132 Uiso 1 1 calc R U . . .
C18 C 0.2589(5) 0.6700(2) 0.67872(13) 0.0827(12) Uani 1 1 d . . . . .
H18A H 0.2042 0.6199 0.6766 0.124 Uiso 1 1 calc R U . . .
H18B H 0.2093 0.7052 0.7001 0.124 Uiso 1 1 calc R U . . .
H18C H 0.3701 0.6624 0.6926 0.124 Uiso 1 1 calc R U . . .
C19 C 0.2480(4) 0.70567(16) 0.62672(11) 0.0546(8) Uani 1 1 d . . . . .
H19 H 0.1329 0.7080 0.6133 0.066 Uiso 1 1 calc R U . E 1
C20 C 0.5103(4) 0.8320(3) 0.66863(14) 0.0496(10) Uani 0.779(5) 1 d D U P F 1
H20 H 0.5395 0.8863 0.6605 0.059 Uiso 0.779(5) 1 calc R U P F 1
C21 C 0.6391(6) 0.7776(3) 0.6548(2) 0.0744(16) Uani 0.779(5) 1 d D U P F 1
H21A H 0.7411 0.7915 0.6741 0.112 Uiso 0.779(5) 1 calc R U P F 1
H21B H 0.6453 0.7827 0.6195 0.112 Uiso 0.779(5) 1 calc R U P F 1
H21C H 0.6131 0.7237 0.6621 0.112 Uiso 0.779(5) 1 calc R U P F 1
C22 C 0.5051(7) 0.8287(3) 0.72466(16) 0.0654(13) Uani 0.779(5) 1 d D U P F 1
H22A H 0.4752 0.7763 0.7337 0.098 Uiso 0.779(5) 1 calc R U P F 1
H22B H 0.4273 0.8662 0.7332 0.098 Uiso 0.779(5) 1 calc R U P F 1
H22C H 0.6095 0.8415 0.7427 0.098 Uiso 0.779(5) 1 calc R U P F 1
Si1 Si 0.31988(10) 0.80859(4) 0.62953(3) 0.0475(2) Uani 0.779(5) 1 d D U P F 1
C23 C 0.1549(6) 0.8706(3) 0.65043(17) 0.0564(12) Uani 0.779(5) 1 d D U P F 1
H23 H 0.1438 0.8537 0.6847 0.068 Uiso 0.779(5) 1 calc R U P F 1
C24 C 0.1991(8) 0.9569(3) 0.6531(2) 0.0888(17) Uani 0.779(5) 1 d D U P F 1
H24A H 0.2087 0.9759 0.6199 0.133 Uiso 0.779(5) 1 calc R U P F 1
H24B H 0.3001 0.9636 0.6748 0.133 Uiso 0.779(5) 1 calc R U P F 1
H24C H 0.1168 0.9864 0.6663 0.133 Uiso 0.779(5) 1 calc R U P F 1
C25 C -0.0039(6) 0.8591(4) 0.6189(2) 0.0921(17) Uani 0.779(5) 1 d D U P F 1
H25A H -0.0841 0.8890 0.6329 0.138 Uiso 0.779(5) 1 calc R U P F 1
H25B H -0.0318 0.8039 0.6182 0.138 Uiso 0.779(5) 1 calc R U P F 1
H25C H 0.0013 0.8771 0.5852 0.138 Uiso 0.779(5) 1 calc R U P F 1
C20B C 0.5317(15) 0.7870(11) 0.6664(5) 0.055(2) Uani 0.221(5) 1 d D U P F 2
H20B H 0.5411 0.7301 0.6600 0.066 Uiso 0.221(5) 1 calc R U P F 2
C21B C 0.6797(19) 0.8171(10) 0.6490(7) 0.060(4) Uani 0.221(5) 1 d D U P F 2
H21D H 0.7722 0.7917 0.6677 0.090 Uiso 0.221(5) 1 calc R U P F 2
H21E H 0.6872 0.8734 0.6542 0.090 Uiso 0.221(5) 1 calc R U P F 2
H21F H 0.6755 0.8056 0.6137 0.090 Uiso 0.221(5) 1 calc R U P F 2
C22B C 0.552(2) 0.7878(10) 0.7235(5) 0.059(4) Uani 0.221(5) 1 d D U P F 2
H22D H 0.5004 0.7420 0.7352 0.088 Uiso 0.221(5) 1 calc R U P F 2
H22E H 0.5041 0.8350 0.7347 0.088 Uiso 0.221(5) 1 calc R U P F 2
H22F H 0.6649 0.7869 0.7369 0.088 Uiso 0.221(5) 1 calc R U P F 2
Si1B Si 0.31988(10) 0.80859(4) 0.62953(3) 0.0475(2) Uani 0.221(5) 1 d D U P F 2
C23B C 0.228(2) 0.8854(8) 0.6618(6) 0.057(3) Uani 0.221(5) 1 d D U P F 2
H23B H 0.2098 0.8664 0.6951 0.069 Uiso 0.221(5) 1 calc R U P F 2
C24B C 0.327(2) 0.9602(8) 0.6675(7) 0.080(5) Uani 0.221(5) 1 d D U P F 2
H24D H 0.3183 0.9867 0.6355 0.119 Uiso 0.221(5) 1 calc R U P F 2
H24E H 0.4373 0.9472 0.6791 0.119 Uiso 0.221(5) 1 calc R U P F 2
H24F H 0.2872 0.9945 0.6916 0.119 Uiso 0.221(5) 1 calc R U P F 2
C25B C 0.068(2) 0.9007(12) 0.6293(8) 0.082(4) Uani 0.221(5) 1 d D U P F 2
H25D H 0.0165 0.8510 0.6194 0.123 Uiso 0.221(5) 1 calc R U P F 2
H25E H 0.0849 0.9297 0.5997 0.123 Uiso 0.221(5) 1 calc R U P F 2
H25F H 0.0000 0.9310 0.6481 0.123 Uiso 0.221(5) 1 calc R U P F 2
C26 C 0.6327(4) 0.6237(3) 0.49032(13) 0.0859(12) Uani 1 1 d . . . . .
H26A H 0.5522 0.6593 0.5002 0.103 Uiso 1 1 calc R U . . .
H26B H 0.6778 0.5926 0.5195 0.103 Uiso 1 1 calc R U . . .
C28 C 0.5604(4) 0.5716(2) 0.44944(15) 0.0779(11) Uani 1 1 d . . . . .
H28A H 0.6392 0.5336 0.4411 0.093 Uiso 1 1 calc R U . . .
H28B H 0.4702 0.5428 0.4594 0.093 Uiso 1 1 calc R U . . .
C29 C 0.4524(4) 0.57541(18) 0.36130(14) 0.0749(10) Uani 1 1 d . . . . .
H29A H 0.3666 0.5400 0.3677 0.090 Uiso 1 1 calc R U . . .
H29B H 0.5410 0.5432 0.3533 0.090 Uiso 1 1 calc R U . . .
C30 C 0.3939(5) 0.6263(2) 0.31788(15) 0.0895(13) Uani 1 1 d . . . . .
H30A H 0.3120 0.6617 0.3272 0.107 Uiso 1 1 calc R U . . .
H30B H 0.3433 0.5931 0.2904 0.107 Uiso 1 1 calc R U . . .
C31 C 0.5210(5) 0.6745(2) 0.29961(12) 0.0821(12) Uani 1 1 d . . . . .
H31A H 0.6082 0.6400 0.2931 0.099 Uiso 1 1 calc R U . . .
H31B H 0.4769 0.6999 0.2681 0.099 Uiso 1 1 calc R U . . .
C32 C 0.7069(5) 0.7824(2) 0.31739(15) 0.0908(14) Uani 1 1 d . . . . .
H32A H 0.6587 0.8153 0.2895 0.109 Uiso 1 1 calc R U . . .
H32B H 0.7872 0.7486 0.3057 0.109 Uiso 1 1 calc R U . . .
C33 C 0.7816(5) 0.8322(2) 0.35943(18) 0.0968(15) Uani 1 1 d . . . . .
H33A H 0.8718 0.8614 0.3498 0.116 Uiso 1 1 calc R U . . .
H33B H 0.7039 0.8698 0.3688 0.116 Uiso 1 1 calc R U . . .
C34 C 0.8954(5) 0.8243(3) 0.4466(2) 0.1070(18) Uani 1 1 d . . . . .
H34A H 0.9816 0.8594 0.4401 0.128 Uiso 1 1 calc R U . . .
H34B H 0.8092 0.8568 0.4560 0.128 Uiso 1 1 calc R U . . .
C35 C 0.9552(5) 0.7720(4) 0.4884(2) 0.124(2) Uani 1 1 d . . . . .
H35A H 1.0113 0.8036 0.5158 0.149 Uiso 1 1 calc R U . . .
H35B H 1.0328 0.7357 0.4775 0.149 Uiso 1 1 calc R U . . .
C36 C 0.8297(5) 0.7258(3) 0.50759(13) 0.0967(14) Uani 1 1 d . . . . .
H36A H 0.8761 0.6989 0.5383 0.116 Uiso 1 1 calc R U . . .
H36B H 0.7467 0.7615 0.5158 0.116 Uiso 1 1 calc R U . . .

loop_
_atom_site_aniso_label
_atom_site_aniso_U_11
_atom_site_aniso_U_22
_atom_site_aniso_U_33
_atom_site_aniso_U_23
_atom_site_aniso_U_13
_atom_site_aniso_U_12
Co1 0.0568(2) 0.0416(2) 0.0380(2) -0.00434(16) 0.01724(17) -0.00632(17)
Cl1 0.0732(12) 0.0723(13) 0.0458(9) 0.0064(9) 0.0111(8) 0.0189(10)
O7 0.099(7) 0.083(7) 0.066(6) 0.007(6) 0.001(6) 0.023(7)
O8 0.081(6) 0.090(7) 0.072(6) 0.004(6) 0.009(6) 0.021(6)
O6 0.078(7) 0.091(7) 0.076(7) 0.009(7) 0.000(6) 0.000(7)
Cl2 0.120(6) 0.105(6) 0.098(4) 0.011(5) 0.001(5) 0.028(5)
S1 0.0608(16) 0.0546(8) 0.059(2) -0.0095(9) 0.0218(10) -0.0041(9)
O3 0.092(4) 0.060(3) 0.059(3) -0.033(3) 0.032(3) -0.015(3)
O4 0.085(4) 0.127(4) 0.069(3) -0.007(3) 0.030(3) -0.015(3)
O5 0.071(4) 0.074(4) 0.090(4) 0.001(3) -0.001(3) 0.021(3)
C38 0.102(9) 0.070(5) 0.048(5) -0.004(5) -0.015(8) 0.025(4)
F1 0.125(5) 0.051(3) 0.069(5) -0.001(3) -0.005(4) -0.032(3)
F2 0.156(5) 0.124(4) 0.101(4) -0.002(3) -0.038(4) 0.072(4)
F3 0.36(2) 0.098(8) 0.113(9) 0.000(6) 0.065(10) 0.093(8)
O1 0.0814(18) 0.114(2) 0.090(2) -0.0298(17) 0.0471(15) -0.0363(17)
O2 0.064(3) 0.086(5) 0.075(4) 0.002(3) 0.014(2) -0.004(3)
O2B 0.076(7) 0.106(10) 0.093(9) 0.011(7) 0.027(6) 0.032(7)
N1 0.0577(17) 0.102(2) 0.0417(15) -0.0025(15) 0.0153(13) -0.0098(15)
N2 0.0507(15) 0.0481(15) 0.0696(18) 0.0018(13) 0.0098(13) -0.0053(12)
N3 0.076(2) 0.0457(15) 0.098(2) -0.0205(16) 0.0562(18) -0.0135(14)
N4 0.085(2) 0.0571(16) 0.0433(14) 0.0063(13) 0.0251(14) 0.0301(14)
C1 0.0556(17) 0.0495(16) 0.0463(17) -0.0083(14) 0.0239(14) -0.0126(14)
C2 0.0506(16) 0.0461(15) 0.0390(15) -0.0045(13) 0.0161(13) -0.0131(13)
C3 0.0456(15) 0.0471(16) 0.0348(15) -0.0070(12) 0.0147(12) -0.0085(13)
C4 0.0428(15) 0.0472(15) 0.0430(17) -0.0073(13) 0.0140(12) -0.0014(12)
C5 0.0532(17) 0.0516(17) 0.0438(18) -0.0023(14) 0.0158(13) -0.0042(14)
C6 0.0548(17) 0.0505(17) 0.0445(16) -0.0063(14) 0.0146(13) -0.0039(14)
C7 0.091(2) 0.065(2) 0.052(2) 0.0078(16) 0.0267(17) 0.0056(18)
C8 0.065(2) 0.0610(19) 0.0553(19) -0.0009(15) 0.0149(15) 0.0084(16)
C9 0.0549(17) 0.0396(15) 0.0436(16) -0.0001(13) 0.0064(13) -0.0047(13)
C10 0.0558(18) 0.0416(16) 0.0439(16) 0.0043(13) 0.0072(13) -0.0059(14)
C11 0.0512(16) 0.0386(15) 0.0489(17) 0.0004(13) 0.0158(13) -0.0065(13)
C12 0.069(2) 0.0463(17) 0.0482(18) 0.0088(14) 0.0178(15) -0.0032(15)
C13 0.083(2) 0.0554(18) 0.0465(17) 0.0028(15) 0.0277(16) -0.0041(17)
C14 0.081(2) 0.0507(18) 0.061(2) 0.0006(16) 0.0355(17) 0.0061(17)
C15 0.067(2) 0.0510(17) 0.0554(19) 0.0069(15) 0.0204(15) 0.0088(15)
C16 0.0582(18) 0.0512(16) 0.0422(16) 0.0017(14) 0.0128(13) 0.0018(14)
C17 0.113(3) 0.061(2) 0.093(3) -0.020(2) 0.029(2) -0.007(2)
C18 0.112(3) 0.066(2) 0.065(2) 0.0195(18) -0.003(2) -0.033(2)
C19 0.0586(18) 0.0574(18) 0.0485(17) 0.0027(14) 0.0102(14) -0.0090(15)
C20 0.057(2) 0.046(2) 0.047(2) -0.0022(19) 0.0107(17) -0.0054(19)
C21 0.059(3) 0.092(4) 0.069(3) -0.001(3) -0.002(3) 0.011(3)
C22 0.076(3) 0.073(3) 0.045(2) -0.001(3) 0.002(2) -0.011(3)
Si1 0.0564(5) 0.0523(5) 0.0368(4) 0.0003(4) 0.0167(3) -0.0048(4)
C23 0.067(3) 0.061(3) 0.046(2) -0.0015(19) 0.022(2) 0.004(2)
C24 0.103(4) 0.056(3) 0.116(4) -0.007(3) 0.047(4) 0.012(3)
C25 0.062(3) 0.099(4) 0.118(4) -0.014(4) 0.023(3) 0.024(3)
C20B 0.058(5) 0.066(5) 0.043(4) -0.007(5) 0.015(4) -0.012(5)
C21B 0.076(9) 0.044(8) 0.059(8) 0.012(7) 0.005(7) 0.012(7)
C22B 0.071(9) 0.060(9) 0.043(7) -0.007(7) 0.000(6) -0.009(7)
Si1B 0.0564(5) 0.0523(5) 0.0368(4) 0.0003(4) 0.0167(3) -0.0048(4)
C23B 0.073(5) 0.057(5) 0.047(5) -0.008(4) 0.024(5) -0.007(5)
C24B 0.101(11) 0.051(8) 0.088(10) 0.000(7) 0.018(9) -0.004(9)
C25B 0.079(9) 0.073(8) 0.101(9) -0.018(8) 0.040(8) 0.003(8)
C26 0.069(2) 0.132(3) 0.060(2) 0.041(2) 0.0212(18) 0.001(2)
C28 0.066(2) 0.070(2) 0.097(3) 0.042(2) 0.011(2) -0.0107(18)
C29 0.059(2) 0.0527(19) 0.107(3) -0.030(2) -0.0051(19) -0.0036(16)
C30 0.079(3) 0.098(3) 0.080(3) -0.051(2) -0.025(2) 0.032(2)
C31 0.102(3) 0.100(3) 0.0402(19) -0.0154(19) -0.0043(19) 0.053(2)
C32 0.135(4) 0.073(2) 0.082(3) 0.040(2) 0.078(3) 0.053(2)
C33 0.124(3) 0.0411(19) 0.151(4) 0.007(2) 0.103(3) 0.006(2)
C34 0.076(3) 0.093(3) 0.168(5) -0.092(3) 0.072(3) -0.051(2)
C35 0.068(3) 0.188(5) 0.121(4) -0.107(4) 0.025(3) -0.034(3)
C36 0.066(2) 0.172(4) 0.053(2) -0.043(2) 0.0106(18) -0.013(3)

loop_
_atom_type_symbol
_atom_type_description
_atom_type_scat_dispersion_real
_atom_type_scat_dispersion_imag
_atom_type_scat_source
C C 0.0033 0.0016 'International Tables Vol C Tables 4.2.6.8 and 6.1.1.4'
H H 0.0000 0.0000 'International Tables Vol C Tables 4.2.6.8 and 6.1.1.4'
N N 0.0061 0.0033 'International Tables Vol C Tables 4.2.6.8 and 6.1.1.4'
Si Si 0.0817 0.0704 'International Tables Vol C Tables 4.2.6.8 and 6.1.1.4'
Cl Cl 0.1484 0.1585 'International Tables Vol C Tables 4.2.6.8 and 6.1.1.4'
Co Co 0.3494 0.9721 'International Tables Vol C Tables 4.2.6.8 and 6.1.1.4'
O O 0.0106 0.0060 'International Tables Vol C Tables 4.2.6.8 and 6.1.1.4'
S S 0.1246 0.1234 'International Tables Vol C Tables 4.2.6.8 and 6.1.1.4'
F F 0.0171 0.0103 'International Tables Vol C Tables 4.2.6.8 and 6.1.1.4'

loop_
_geom_angle_atom_site_label_1
_geom_angle_atom_site_label_2
_geom_angle_atom_site_label_3
_geom_angle
C9 Co1 C1 179.08(12)
C9 Co1 N4 90.45(11)
C1 Co1 N4 90.38(11)
C9 Co1 N3 88.85(11)
C1 Co1 N3 90.80(11)
N4 Co1 N3 86.12(14)
C9 Co1 N2 90.56(11)
C1 Co1 N2 89.79(11)
N4 Co1 N2 93.90(12)
N3 Co1 N2 179.41(11)
C9 Co1 N1 89.13(11)
C1 Co1 N1 90.04(12)
N4 Co1 N1 179.57(11)
N3 Co1 N1 93.99(13)
N2 Co1 N1 85.99(11)
O4 S1 O5 113.7(4)
O4 S1 O3 114.1(3)
O5 S1 O3 116.5(3)
O4 S1 C38 105.0(5)
O5 S1 C38 102.5(4)
O3 S1 C38 102.8(4)
F3 C38 F2 117.0(13)
F3 C38 F1 105.4(12)
F2 C38 F1 99.8(8)
F3 C38 S1 106.6(11)
F2 C38 S1 108.9(6)
F1 C38 S1 119.7(7)
H1A O1 H1B 111(3)
H2A O2 H2B 118(4)
H2C O2B H2D 107(3)
C26 N1 C36 111.5(3)
C26 N1 Co1 106.7(2)
C36 N1 Co1 119.6(3)
C26 N1 H1 107(3)
C36 N1 H1 109(3)
Co1 N1 H1 102(3)
C28 N2 C29 111.7(3)
C28 N2 Co1 107.48(19)
C29 N2 Co1 118.3(2)
C28 N2 H2 108(2)
C29 N2 H2 104(2)
Co1 N2 H2 108(2)
C33 N3 C34 112.1(3)
C33 N3 Co1 107.9(3)
C34 N3 Co1 117.9(2)
C33 N3 H3 109(3)
C34 N3 H3 100(3)
Co1 N3 H3 109(3)
C31 N4 C32 111.3(3)
C31 N4 Co1 118.7(2)
C32 N4 Co1 107.1(2)
C31 N4 H4 101(2)
C32 N4 H4 103(2)
Co1 N4 H4 114(2)
C2 C1 Co1 176.6(3)
C1 C2 C3 176.1(3)
C6 C3 C4 121.5(2)
C6 C3 C2 123.0(2)
C4 C3 C2 115.5(2)
C5 C4 C3 179.2(3)
C4 C5 Si1B 178.8(3)
C4 C5 Si1 178.8(3)
C3 C6 C8 122.2(2)
C3 C6 C7 121.8(2)
C8 C6 C7 116.0(3)
C6 C7 H7A 109.5
C6 C7 H7B 109.5
H7A C7 H7B 109.5
C6 C7 H7C 109.5
H7A C7 H7C 109.5
H7B C7 H7C 109.5
C6 C8 H8A 109.5
C6 C8 H8B 109.5
H8A C8 H8B 109.5
C6 C8 H8C 109.5
H8A C8 H8C 109.5
H8B C8 H8C 109.5
C10 C9 Co1 178.2(2)
C9 C10 C11 176.7(3)
C16 C11 C12 117.7(3)
C16 C11 C10 121.5(2)
C12 C11 C10 120.8(3)
C13 C12 C11 121.1(3)
C13 C12 H12 119.4
C11 C12 H12 119.4
C12 C13 C14 120.3(3)
C12 C13 H13 119.8
C14 C13 H13 119.8
C13 C14 C15 119.5(3)
C13 C14 H14 120.2
C15 C14 H14 120.2
C16 C15 C14 120.5(3)
C16 C15 H15 119.8
C14 C15 H15 119.8
C15 C16 C11 120.8(3)
C15 C16 H16 119.6
C11 C16 H16 119.6
C19 C17 H17A 109.5
C19 C17 H17B 109.5
H17A C17 H17B 109.5
C19 C17 H17C 109.5
H17A C17 H17C 109.5
H17B C17 H17C 109.5
C19 C18 H18A 109.5
C19 C18 H18B 109.5
H18A C18 H18B 109.5
C19 C18 H18C 109.5
H18A C18 H18C 109.5
H18B C18 H18C 109.5
C17 C19 C18 111.5(3)
C17 C19 Si1B 115.1(2)
C18 C19 Si1B 111.4(2)
C17 C19 Si1 115.1(2)
C18 C19 Si1 111.4(2)
C17 C19 H19 106.0
C18 C19 H19 106.0
Si1 C19 H19 106.0
C21 C20 C22 110.5(4)
C21 C20 Si1 109.1(3)
C22 C20 Si1 114.3(3)
C21 C20 H20 107.6
C22 C20 H20 107.6
Si1 C20 H20 107.6
C20 C21 H21A 109.5
C20 C21 H21B 109.5
H21A C21 H21B 109.5
C20 C21 H21C 109.5
H21A C21 H21C 109.5
H21B C21 H21C 109.5
C20 C22 H22A 109.5
C20 C22 H22B 109.5
H22A C22 H22B 109.5
C20 C22 H22C 109.5
H22A C22 H22C 109.5
H22B C22 H22C 109.5
C5 Si1 C20 106.11(16)
C5 Si1 C19 108.03(13)
C20 Si1 C19 118.95(18)
C5 Si1 C23 107.49(17)
C20 Si1 C23 109.2(2)
C19 Si1 C23 106.55(18)
C25 C23 C24 110.4(5)
C25 C23 Si1 113.4(3)
C24 C23 Si1 111.4(3)
C25 C23 H23 107.1
C24 C23 H23 107.1
Si1 C23 H23 107.1
C23 C24 H24A 109.5
C23 C24 H24B 109.5
H24A C24 H24B 109.5
C23 C24 H24C 109.5
H24A C24 H24C 109.5
H24B C24 H24C 109.5
C23 C25 H25A 109.5
C23 C25 H25B 109.5
H25A C25 H25B 109.5
C23 C25 H25C 109.5
H25A C25 H25C 109.5
H25B C25 H25C 109.5
C21B C20B C22B 110.0(13)
C21B C20B Si1B 121.6(11)
C22B C20B Si1B 118.1(10)
C21B C20B H20B 100.8
C22B C20B H20B 100.8
Si1B C20B H20B 100.8
C20B C21B H21D 109.5
C20B C21B H21E 109.5
H21D C21B H21E 109.5
C20B C21B H21F 109.5
H21D C21B H21F 109.5
H21E C21B H21F 109.5
C20B C22B H22D 109.5
C20B C22B H22E 109.5
H22D C22B H22E 109.5
C20B C22B H22F 109.5
H22D C22B H22F 109.5
H22E C22B H22F 109.5
C23B Si1B C5 110.9(6)
C23B Si1B C19 122.6(5)
C5 Si1B C19 108.03(13)
C23B Si1B C20B 108.6(7)
C5 Si1B C20B 108.8(4)
C19 Si1B C20B 96.5(5)
C24B C23B C25B 110.2(13)
C24B C23B Si1B 112.5(11)
C25B C23B Si1B 104.8(11)
C24B C23B H23B 109.7
C25B C23B H23B 109.7
Si1B C23B H23B 109.7
C23B C24B H24D 109.5
C23B C24B H24E 109.5
H24D C24B H24E 109.5
C23B C24B H24F 109.5
H24D C24B H24F 109.5
H24E C24B H24F 109.5
C23B C25B H25D 109.5
C23B C25B H25E 109.5
H25D C25B H25E 109.5
C23B C25B H25F 109.5
H25D C25B H25F 109.5
H25E C25B H25F 109.5
N1 C26 C28 106.8(3)
N1 C26 H26A 110.4
C28 C26 H26A 110.4
N1 C26 H26B 110.4
C28 C26 H26B 110.4
H26A C26 H26B 108.6
N2 C28 C26 106.9(3)
N2 C28 H28A 110.4
C26 C28 H28A 110.4
N2 C28 H28B 110.4
C26 C28 H28B 110.4
H28A C28 H28B 108.6
N2 C29 C30 111.9(3)
N2 C29 H29A 109.2
C30 C29 H29A 109.2
N2 C29 H29B 109.2
C30 C29 H29B 109.2
H29A C29 H29B 107.9
C29 C30 C31 114.2(3)
C29 C30 H30A 108.7
C31 C30 H30A 108.7
C29 C30 H30B 108.7
C31 C30 H30B 108.7
H30A C30 H30B 107.6
N4 C31 C30 111.6(3)
N4 C31 H31A 109.3
C30 C31 H31A 109.3
N4 C31 H31B 109.3
C30 C31 H31B 109.3
H31A C31 H31B 108.0
N4 C32 C33 107.3(3)
N4 C32 H32A 110.2
C33 C32 H32A 110.2
N4 C32 H32B 110.2
C33 C32 H32B 110.2
H32A C32 H32B 108.5
N3 C33 C32 107.2(3)
N3 C33 H33A 110.3
C32 C33 H33A 110.3
N3 C33 H33B 110.3
C32 C33 H33B 110.3
H33A C33 H33B 108.5
C35 C34 N3 112.4(4)
C35 C34 H34A 109.1
N3 C34 H34A 109.1
C35 C34 H34B 109.1
N3 C34 H34B 109.1
H34A C34 H34B 107.9
C34 C35 C36 114.2(4)
C34 C35 H35A 108.7
C36 C35 H35A 108.7
C34 C35 H35B 108.7
C36 C35 H35B 108.7
H35A C35 H35B 107.6
N1 C36 C35 111.9(3)
N1 C36 H36A 109.2
C35 C36 H36A 109.2
N1 C36 H36B 109.2
C35 C36 H36B 109.2
H36A C36 H36B 107.9

loop_
_geom_bond_atom_site_label_1
_geom_bond_atom_site_label_2
_geom_bond_distance
Co1 C9 1.924(3)
Co1 C1 1.937(3)
Co1 N4 1.972(3)
Co1 N3 1.972(3)
Co1 N2 1.974(2)
Co1 N1 1.976(3)
S1 O4 1.413(5)
S1 O5 1.435(6)
S1 O3 1.484(6)
S1 C38 1.781(8)
C38 F3 1.06(2)
C38 F2 1.341(8)
C38 F1 1.539(18)
O1 H1A 0.824(18)
O1 H1B 0.834(18)
O2 H2A 0.828(17)
O2 H2B 0.833(19)
O2B H2C 0.85(2)
O2B H2D 0.85(2)
N1 C26 1.471(4)
N1 C36 1.472(5)
N1 H1 0.79(2)
N2 C28 1.472(4)
N2 C29 1.488(4)
N2 H2 0.80(2)
N3 C33 1.451(5)
N3 C34 1.492(5)
N3 H3 0.80(2)
N4 C31 1.478(4)
N4 C32 1.485(5)
N4 H4 0.81(2)
C1 C2 1.212(4)
C2 C3 1.448(4)
C3 C6 1.349(4)
C3 C4 1.436(4)
C4 C5 1.211(4)
C5 Si1B 1.833(3)
C5 Si1 1.833(3)
C6 C8 1.497(4)
C6 C7 1.503(4)
C7 H7A 0.9800
C7 H7B 0.9800
C7 H7C 0.9800
C8 H8A 0.9800
C8 H8B 0.9800
C8 H8C 0.9800
C9 C10 1.204(4)
C10 C11 1.446(4)
C11 C16 1.399(4)
C11 C12 1.401(4)
C12 C13 1.371(4)
C12 H12 0.9500
C13 C14 1.378(4)
C13 H13 0.9500
C14 C15 1.387(4)
C14 H14 0.9500
C15 C16 1.372(4)
C15 H15 0.9500
C16 H16 0.9500
C17 C19 1.517(4)
C17 H17A 0.9800
C17 H17B 0.9800
C17 H17C 0.9800
C18 C19 1.538(4)
C18 H18A 0.9800
C18 H18B 0.9800
C18 H18C 0.9800
C19 Si1B 1.873(3)
C19 Si1 1.873(3)
C19 H19 1.0000
C20 C21 1.537(6)
C20 C22 1.540(5)
C20 Si1 1.856(4)
C20 H20 1.0000
C21 H21A 0.9800
C21 H21B 0.9800
C21 H21C 0.9800
C22 H22A 0.9800
C22 H22B 0.9800
C22 H22C 0.9800
Si1 C23 1.924(4)
C23 C25 1.510(7)
C23 C24 1.532(6)
C23 H23 1.0000
C24 H24A 0.9800
C24 H24B 0.9800
C24 H24C 0.9800
C25 H25A 0.9800
C25 H25B 0.9800
C25 H25C 0.9800
C20B C21B 1.510(15)
C20B C22B 1.545(14)
C20B Si1B 1.975(13)
C20B H20B 1.0000
C21B H21D 0.9800
C21B H21E 0.9800
C21B H21F 0.9800
C22B H22D 0.9800
C22B H22E 0.9800
C22B H22F 0.9800
Si1B C23B 1.832(12)
C23B C24B 1.536(15)
C23B C25B 1.540(17)
C23B H23B 1.0000
C24B H24D 0.9800
C24B H24E 0.9800
C24B H24F 0.9800
C25B H25D 0.9800
C25B H25E 0.9800
C25B H25F 0.9800
C26 C28 1.493(5)
C26 H26A 0.9900
C26 H26B 0.9900
C28 H28A 0.9900
C28 H28B 0.9900
C29 C30 1.500(5)
C29 H29A 0.9900
C29 H29B 0.9900
C30 C31 1.512(5)
C30 H30A 0.9900
C30 H30B 0.9900
C31 H31A 0.9900
C31 H31B 0.9900
C32 C33 1.498(6)
C32 H32A 0.9900
C32 H32B 0.9900
C33 H33A 0.9900
C33 H33B 0.9900
C34 C35 1.485(7)
C34 H34A 0.9900
C34 H34B 0.9900
C35 C36 1.493(6)
C35 H35A 0.9900
C35 H35B 0.9900
C36 H36A 0.9900
C36 H36B 0.9900

loop_
_geom_torsion_atom_site_label_1
_geom_torsion_atom_site_label_2
_geom_torsion_atom_site_label_3
_geom_torsion_atom_site_label_4
_geom_torsion
O4 S1 C38 F3 65.2(14)
O5 S1 C38 F3 -53.9(14)
O3 S1 C38 F3 -175.2(14)
O4 S1 C38 F2 -61.9(8)
O5 S1 C38 F2 179.0(7)
O3 S1 C38 F2 57.8(8)
O4 S1 C38 F1 -175.6(7)
O5 S1 C38 F1 65.4(8)
O3 S1 C38 F1 -55.9(7)
C4 C3 C6 C8 -0.5(4)
C2 C3 C6 C8 -178.6(3)
C4 C3 C6 C7 179.6(3)
C2 C3 C6 C7 1.5(4)
C16 C11 C12 C13 0.7(4)
C10 C11 C12 C13 -178.2(3)
C11 C12 C13 C14 -0.2(5)
C12 C13 C14 C15 -0.2(5)
C13 C14 C15 C16 -0.1(5)
C14 C15 C16 C11 0.7(4)
C12 C11 C16 C15 -1.0(4)
C10 C11 C16 C15 177.9(3)
C21 C20 Si1 C5 -69.2(4)
C22 C20 Si1 C5 166.5(3)
C21 C20 Si1 C19 52.7(4)
C22 C20 Si1 C19 -71.6(4)
C21 C20 Si1 C23 175.2(4)
C22 C20 Si1 C23 50.9(4)
C17 C19 Si1 C5 40.3(3)
C18 C19 Si1 C5 168.5(2)
C17 C19 Si1 C20 -80.6(3)
C18 C19 Si1 C20 47.6(3)
C17 C19 Si1 C23 155.5(3)
C18 C19 Si1 C23 -76.3(3)
C17 C19 Si1B C23B 171.1(7)
C18 C19 Si1B C23B -60.7(7)
C17 C19 Si1B C5 40.3(3)
C18 C19 Si1B C5 168.5(2)
C17 C19 Si1B C20B -71.9(5)
C18 C19 Si1B C20B 56.3(5)
C5 Si1B C23B C24B -61.6(13)
C19 Si1B C23B C24B 168.8(10)
C20B Si1B C23B C24B 57.8(13)
C5 Si1B C23B C25B 58.1(12)
C19 Si1B C23B C25B -71.5(12)
C20B Si1B C23B C25B 177.5(11)
C36 N1 C26 C28 175.7(3)
Co1 N1 C26 C28 43.4(3)
C29 N2 C28 C26 172.0(3)
Co1 N2 C28 C26 40.7(3)
N1 C26 C28 N2 -56.1(4)
C28 N2 C29 C30 178.6(3)
Co1 N2 C29 C30 -55.8(3)
N2 C29 C30 C31 67.7(4)
C32 N4 C31 C30 -179.1(3)
Co1 N4 C31 C30 56.0(3)
C29 C30 C31 N4 -67.8(4)
C31 N4 C32 C33 -170.8(3)
Co1 N4 C32 C33 -39.7(3)
C34 N3 C33 C32 -173.3(3)
Co1 N3 C33 C32 -41.8(3)
N4 C32 C33 N3 54.3(3)
C33 N3 C34 C35 -178.3(3)
Co1 N3 C34 C35 55.4(4)
N3 C34 C35 C36 -69.0(5)
C26 N1 C36 C35 -179.1(4)
Co1 N1 C36 C35 -53.7(5)
C34 C35 C36 N1 67.6(5)
